data_7228556
loop_
_publ_author_name
'Yang, Jing'
'Ma, Fang'
'Deng, Xuebin'
'Sun, Hao-Ling'
'Zhang, Yiquan'

_publ_section_title
;
 Construction and magnetic study of two new dysprosium complexes with
 chain or tetranuclear structure
;
_journal_name_full CrystEngComm
_journal_paper_doi 10.1039/C7CE00747G
_journal_year 2017
_chemical_formula_moiety 'C38 H34 Dy2 N12 O14, 2(C3 H7 N O)'
_chemical_formula_sum 'C44 H48 Dy2 N14 O16'
_chemical_formula_weight 1353.95
_space_group_crystal_system triclinic
_space_group_IT_number 2
_space_group_name_Hall '-P 1'
_space_group_name_H-M_alt 'P -1'
_symmetry_Int_Tables_number 2
_symmetry_space_group_name_Hall '-P 1'
_symmetry_space_group_name_H-M 'P -1'
_audit_creation_date 2016-09-08
_audit_creation_method
;
Olex2 1.2
(compiled 2015.09.30 svn.r3233 for OlexSys, GUI svn.r5103)
;
_audit_update_record
;
2017-04-19 deposited with the CCDC.
2017-06-27 downloaded from the CCDC.
;
_cell_angle_alpha 113.320(6)
_cell_angle_beta 105.223(5)
_cell_angle_gamma 100.116(5)
_cell_formula_units_Z 1
_cell_length_a 10.5498(5)
_cell_length_b 11.5578(8)
_cell_length_c 12.2337(8)
_cell_measurement_reflns_used 3636
_cell_measurement_temperature 298.54(10)
_cell_measurement_theta_max 26.9800
_cell_measurement_theta_min 3.8570
_cell_volume 1254.24(17)
_computing_cell_refinement 'CrysAlisPro 1.171.39.6a (Rigaku OD, 2015)'
_computing_data_collection 'CrysAlisPro 1.171.39.6a (Rigaku OD, 2015)'
_computing_data_reduction 'CrysAlisPro 1.171.39.6a (Rigaku OD, 2015)'
_computing_molecular_graphics 'Olex2 (Dolomanov et al., 2009)'
_computing_publication_material 'Olex2 (Dolomanov et al., 2009)'
_computing_structure_refinement 'olex2.refine (Bourhis et al., 2015)'
_computing_structure_solution 'ShelXT (Sheldrick, 2015)'
_diffrn_ambient_environment air
_diffrn_ambient_temperature 298.54(10)
_diffrn_detector 'CCD plate'
_diffrn_detector_area_resol_mean 5.3127
_diffrn_detector_type AtlasS2
_diffrn_measured_fraction_theta_full 0.9978
_diffrn_measured_fraction_theta_max 0.8170
_diffrn_measurement_details
;
List of Runs (angles in degrees, time in seconds):

  # Type    Start    End  Width  t~exp~   \w     \q     \k     \f   Frames
#--------------------------------------------------------------------------
  1  \w     -4.00  81.00   1.00    3.00    --   12.45  37.00   0.00   85
  2  \w     -1.00  30.00   1.00    3.00    --   12.45  37.00  90.00   31
  3  \w    -77.00  10.00   1.00    3.00    --  -11.20 -57.00  60.00   87
  4  \w      3.00  29.00   1.00    3.00    --  -11.20 -99.00-180.00   26
  5  \w    -37.00  61.00   1.00    3.00    --  -11.20  57.00-150.00   98
;
_diffrn_measurement_device 'four-circle diffractometer'
_diffrn_measurement_device_type 'SuperNova, Dual, Cu at home/near, AtlasS2'
_diffrn_measurement_method '\w scans'
_diffrn_orient_matrix_type 'CrysAlisPro convention (1999,Acta A55,543-557)'
_diffrn_orient_matrix_UB_11 0.0314729000
_diffrn_orient_matrix_UB_12 0.0463797000
_diffrn_orient_matrix_UB_13 -0.0170055000
_diffrn_orient_matrix_UB_21 -0.0249707000
_diffrn_orient_matrix_UB_22 0.0480798000
_diffrn_orient_matrix_UB_23 0.0377192000
_diffrn_orient_matrix_UB_31 0.0614627000
_diffrn_orient_matrix_UB_32 0.0223344000
_diffrn_orient_matrix_UB_33 0.0538365000
_diffrn_radiation_monochromator mirror
_diffrn_radiation_probe x-ray
_diffrn_radiation_type 'Mo K\a'
_diffrn_radiation_wavelength 0.71073
_diffrn_reflns_av_R_equivalents 0.0586
_diffrn_reflns_av_unetI/netI 0.1084
_diffrn_reflns_limit_h_max 11
_diffrn_reflns_limit_h_min -13
_diffrn_reflns_limit_k_max 13
_diffrn_reflns_limit_k_min -14
_diffrn_reflns_limit_l_max 16
_diffrn_reflns_limit_l_min -15
_diffrn_reflns_number 10938
_diffrn_reflns_theta_full 26.0000
_diffrn_reflns_theta_max 29.77
_diffrn_reflns_theta_min 3.35
_diffrn_source 'micro-focus sealed X-ray tube'
_diffrn_source_type 'SuperNova (Mo) X-ray Source'
_exptl_absorpt_coefficient_mu 3.040
_exptl_absorpt_correction_T_max 1.00000
_exptl_absorpt_correction_T_min 0.91682
_exptl_absorpt_correction_type multi-scan
_exptl_absorpt_process_details
;
CrysAlisPro 1.171.39.6a (Rigaku Oxford Diffraction, 2015)
Empirical absorption correction using spherical harmonics,
 implemented in SCALE3 ABSPACK scaling algorithm.
;
_exptl_crystal_colour red
_exptl_crystal_density_diffrn 1.7924
_exptl_crystal_description block
_exptl_crystal_F_000 670.1173
_exptl_crystal_size_max 0.3
_exptl_crystal_size_mid 0.2
_exptl_crystal_size_min 0.2
_refine_diff_density_max 1.7177
_refine_diff_density_min -2.0723
_refine_diff_density_rms 0.2862
_refine_ls_d_res_high 0.7158
_refine_ls_d_res_low 6.0787
_refine_ls_goodness_of_fit_ref 0.9946
_refine_ls_hydrogen_treatment mixed
_refine_ls_matrix_type full
_refine_ls_number_constraints 40
_refine_ls_number_parameters 346
_refine_ls_number_reflns 5859
_refine_ls_number_restraints 0
_refine_ls_restrained_S_all 0.9946
_refine_ls_R_factor_all 0.0627
_refine_ls_R_factor_gt 0.0488
_refine_ls_shift/su_max 0.0027
_refine_ls_shift/su_mean 0.0001
_refine_ls_structure_factor_coef Fsqd
_refine_ls_weighting_details 'w=1/[\s^2^(Fo^2^)+(0.0116P)^2^] where P=(Fo^2^+2Fc^2^)/3'
_refine_ls_weighting_scheme calc
_refine_ls_wR_factor_gt 0.0761
_refine_ls_wR_factor_ref 0.0865
_reflns_Friedel_coverage 0.0
_reflns_limit_h_max 13
_reflns_limit_h_min -13
_reflns_limit_k_max 12
_reflns_limit_k_min -14
_reflns_limit_l_max 16
_reflns_limit_l_min 0
_reflns_number_gt 4888
_reflns_number_total 5859
_reflns_threshold_expression I>=2u(I)
_cod_data_source_file c7ce00747g2.cif
_cod_data_source_block 20160822a
_cod_original_cell_volume 1254.23(16)
_cod_database_code 7228556
_chemical_oxdiff_formula 'C1 H1 N1 O1 Dy1'
_reflns_odcompleteness_completeness 99.77
_reflns_odcompleteness_iscentric 1
_reflns_odcompleteness_theta 26.32
_olex2_refinement_description
;
1. Fixed Uiso
 At 1.2 times of:
  All C(H) groups
 At 1.5 times of:
  All C(H,H,H) groups
2.a Aromatic/amide H refined with riding coordinates:
 C17(H17), C7(H7), C5(H5), C1(H1), C3(H3), C9(H9), C2(H2), C10(H10), C14(H14),
 C13(H13), C12(H12), C20(H20)
2.b Idealised Me refined as rotating group:
 C21(H21a,H21b,H21c), C22(H22a,H22b,H22c), C19(H19a,H19b,H19c), C18(H18a,H18b,
 H18c)
;
_olex2_date_sample_data_collection 2016-08-22
_olex2_submission_special_instructions 'No special instructions were received'
_oxdiff_exptl_absorpt_empirical_details
;
Empirical correction (ABSPACK) includes:
- Absorption correction using spherical harmonics
- Frame scaling
;
_oxdiff_exptl_absorpt_empirical_full_max 1.281
_oxdiff_exptl_absorpt_empirical_full_min 0.831

loop_
_space_group_symop_id
_space_group_symop_operation_xyz
1 x,y,z
2 -x,-y,-z

loop_
_atom_site_label
_atom_site_type_symbol
_atom_site_fract_x
_atom_site_fract_y
_atom_site_fract_z
_atom_site_U_iso_or_equiv
_atom_site_adp_type
_atom_site_occupancy
_atom_site_refinement_flags_posn
Dy1 Dy 0.09638(2) 0.49633(2) -0.11899(2) 0.01417(8) Uani 1.000000 .
O3 O 1.0965(3) 0.4570(3) 0.0575(3) 0.0151(8) Uani 1.000000 .
O7 O -0.0130(3) 0.2639(4) -0.2098(3) 0.0203(8) Uani 1.000000 .
O1 O 0.2728(3) 0.6788(4) 0.0577(3) 0.0206(9) Uani 1.000000 .
O2 O 0.7126(3) 0.5772(4) 0.1443(3) 0.0173(8) Uani 1.000000 .
O4 O 0.0810(4) 0.7285(4) -0.1016(4) 0.0282(10) Uani 1.000000 .
O5 O 0.2117(4) 0.6428(4) -0.1955(4) 0.0281(9) Uani 1.000000 .
N3 N 0.9109(4) 0.6249(4) 0.3455(4) 0.0175(10) Uani 1.000000 .
N4 N 1.1076(4) 0.5313(4) 0.2957(4) 0.0142(9) Uani 1.000000 .
N2 N 0.8040(4) 0.6718(4) 0.3675(4) 0.0164(10) Uani 1.000000 .
N1 N 0.3664(4) 0.6920(5) 0.1634(4) 0.0190(10) Uani 1.000000 .
N5 N 0.1631(5) 0.7383(5) -0.1577(5) 0.0301(12) Uani 1.000000 .
N6 N -0.0604(5) 0.0533(5) -0.2371(5) 0.0294(12) Uani 1.000000 .
C15 C 1.1872(5) 0.4246(5) 0.1296(5) 0.0169(11) Uani 1.000000 .
C17 C -0.0295(5) 0.1817(6) -0.1688(5) 0.0229(13) Uani 1.000000 .
H17 H -0.0192(5) 0.2140(6) -0.0831(5) 0.0275(16) Uiso 1.000000 R
C4 C 0.5821(5) 0.6752(5) 0.2656(5) 0.0139(11) Uani 1.000000 .
C6 C 0.7079(5) 0.6372(5) 0.2554(5) 0.0163(11) Uani 1.000000 .
C16 C 1.1957(5) 0.4649(5) 0.2592(5) 0.0146(11) Uani 1.000000 .
O6 O 0.1954(5) 0.8336(5) -0.1769(5) 0.0603(15) Uani 1.000000 .
C8 C 1.1151(5) 0.5787(5) 0.4170(5) 0.0171(12) Uani 1.000000 .
O8 O 0.5847(5) -0.0662(5) 0.6860(4) 0.0549(14) Uani 1.000000 .
C7 C 1.0096(5) 0.6396(5) 0.4427(5) 0.0180(12) Uani 1.000000 .
H7 H 1.0133(5) 0.6871(5) 0.5257(5) 0.0216(14) Uiso 1.000000 R
C5 C 0.4779(5) 0.6531(5) 0.1555(5) 0.0194(12) Uani 1.000000 .
H5 H 0.4855(5) 0.6113(5) 0.0762(5) 0.0233(14) Uiso 1.000000 R
C1 C 0.3482(5) 0.7484(5) 0.2762(5) 0.0203(12) Uani 1.000000 .
H1 H 0.2694(5) 0.7733(5) 0.2787(5) 0.0243(15) Uiso 1.000000 R
C3 C 0.5653(5) 0.7347(6) 0.3830(5) 0.0218(13) Uani 1.000000 .
H3 H 0.6336(5) 0.7514(6) 0.4581(5) 0.0262(15) Uiso 1.000000 R
C9 C 1.2115(5) 0.5612(5) 0.5077(5) 0.0187(12) Uani 1.000000 .
H9 H 1.2193(5) 0.6002(5) 0.5929(5) 0.0224(14) Uiso 1.000000 R
C2 C 0.4464(5) 0.7686(5) 0.3867(5) 0.0191(12) Uani 1.000000 .
H2 H 0.4331(5) 0.8051(5) 0.4640(5) 0.0230(14) Uiso 1.000000 R
C10 C 1.2933(5) 0.4872(6) 0.4707(5) 0.0205(12) Uani 1.000000 .
H10 H 1.3528(5) 0.4704(6) 0.5295(5) 0.0246(15) Uiso 1.000000 R
C14 C 1.2738(5) 0.3536(6) 0.0894(5) 0.0232(13) Uani 1.000000 .
H14 H 1.2721(5) 0.3260(6) 0.0065(5) 0.0278(15) Uiso 1.000000 R
C11 C 1.2885(5) 0.4351(5) 0.3431(5) 0.0185(12) Uani 1.000000 .
N7 N 0.4537(6) 0.0234(5) 0.7961(5) 0.0381(14) Uani 1.000000 .
C13 C 1.3640(5) 0.3230(6) 0.1734(5) 0.0233(13) Uani 1.000000 .
H13 H 1.4212(5) 0.2759(6) 0.1440(5) 0.0279(15) Uiso 1.000000 R
C12 C 1.3715(5) 0.3592(6) 0.2955(5) 0.0237(13) Uani 1.000000 .
H12 H 1.4302(5) 0.3345(6) 0.3472(5) 0.0285(16) Uiso 1.000000 R
C20 C 0.5690(8) -0.0023(7) 0.7857(7) 0.0441(18) Uani 1.000000 .
H20 H 0.6449(8) 0.0315(7) 0.8613(7) 0.053(2) Uiso 1.000000 R
C21 C 0.4467(7) 0.1013(7) 0.9207(6) 0.049(2) Uani 1.000000 .
H21a H 0.385(4) 0.0456(12) 0.938(2) 0.073(3) Uiso 1.000000 GR
H21b H 0.5373(12) 0.136(4) 0.9859(8) 0.073(3) Uiso 1.000000 GR
H21c H 0.413(4) 0.173(3) 0.9198(14) 0.073(3) Uiso 1.000000 GR
C22 C 0.3315(7) -0.0271(7) 0.6807(6) 0.0497(19) Uani 1.000000 .
H22a H 0.3589(8) -0.020(4) 0.6142(15) 0.075(3) Uiso 1.000000 GR
H22b H 0.285(3) -0.1186(15) 0.653(3) 0.075(3) Uiso 1.000000 GR
H22c H 0.270(2) 0.024(3) 0.6984(14) 0.075(3) Uiso 1.000000 GR
C19 C -0.0850(7) -0.0366(7) -0.1840(7) 0.053(2) Uani 1.000000 .
H19a H -0.066(5) 0.0137(7) -0.0943(13) 0.079(3) Uiso 1.000000 GR
H19b H -0.1799(14) -0.092(3) -0.227(3) 0.079(3) Uiso 1.000000 GR
H19c H -0.026(3) -0.091(3) -0.196(4) 0.079(3) Uiso 1.000000 GR
C18 C -0.0798(10) -0.0020(8) -0.3713(7) 0.081(3) Uani 1.000000 .
H18a H -0.1745(18) -0.020(6) -0.4210(9) 0.122(5) Uiso 1.000000 GR
H18b H -0.021(5) 0.060(3) -0.3846(12) 0.122(5) Uiso 1.000000 GR
H18c H -0.057(6) -0.083(3) -0.3974(15) 0.122(5) Uiso 1.000000 GR

loop_
_atom_site_aniso_label
_atom_site_aniso_U_11
_atom_site_aniso_U_22
_atom_site_aniso_U_33
_atom_site_aniso_U_12
_atom_site_aniso_U_13
_atom_site_aniso_U_23
Dy1 0.01653(13) 0.01705(15) 0.01055(14) 0.00633(10) 0.00568(9) 0.00707(11)
O3 0.0194(17) 0.019(2) 0.0149(19) 0.0123(15) 0.0095(14) 0.0110(17)
O7 0.028(2) 0.015(2) 0.016(2) 0.0031(16) 0.0100(15) 0.0064(18)
O1 0.0181(18) 0.024(2) 0.015(2) 0.0071(15) 0.0015(14) 0.0072(18)
O2 0.0243(19) 0.021(2) 0.0084(18) 0.0096(15) 0.0086(14) 0.0056(17)
O4 0.024(2) 0.037(3) 0.028(2) 0.0064(18) 0.0112(17) 0.020(2)
O5 0.045(2) 0.022(2) 0.019(2) 0.0101(19) 0.0158(18) 0.0089(19)
N3 0.018(2) 0.024(3) 0.014(2) 0.0072(18) 0.0088(17) 0.009(2)
N4 0.019(2) 0.013(2) 0.007(2) 0.0006(17) 0.0037(16) 0.0021(19)
N2 0.018(2) 0.018(3) 0.018(2) 0.0091(18) 0.0083(17) 0.010(2)
N1 0.015(2) 0.024(3) 0.016(2) 0.0036(18) 0.0045(17) 0.009(2)
N5 0.035(3) 0.025(3) 0.027(3) 0.003(2) 0.006(2) 0.015(3)
N6 0.036(3) 0.011(3) 0.032(3) 0.003(2) 0.008(2) 0.006(2)
C15 0.017(3) 0.018(3) 0.022(3) 0.010(2) 0.007(2) 0.014(3)
C17 0.022(3) 0.031(4) 0.021(3) 0.010(2) 0.009(2) 0.016(3)
C4 0.017(2) 0.017(3) 0.008(3) 0.003(2) 0.0058(19) 0.005(2)
C6 0.021(3) 0.013(3) 0.015(3) 0.004(2) 0.011(2) 0.005(2)
C16 0.017(2) 0.015(3) 0.014(3) 0.004(2) 0.007(2) 0.008(2)
O6 0.077(3) 0.037(3) 0.101(4) 0.022(3) 0.052(3) 0.050(3)
C8 0.018(3) 0.014(3) 0.013(3) 0.002(2) 0.005(2) 0.003(2)
O8 0.079(3) 0.059(4) 0.028(3) 0.036(3) 0.017(2) 0.017(3)
C7 0.024(3) 0.024(3) 0.004(3) 0.004(2) 0.004(2) 0.007(2)
C5 0.020(3) 0.024(3) 0.019(3) 0.007(2) 0.011(2) 0.012(3)
C1 0.023(3) 0.017(3) 0.022(3) 0.008(2) 0.014(2) 0.007(3)
C3 0.024(3) 0.026(3) 0.018(3) 0.012(2) 0.008(2) 0.011(3)
C9 0.019(3) 0.023(3) 0.013(3) 0.006(2) 0.002(2) 0.010(3)
C2 0.028(3) 0.021(3) 0.008(3) 0.009(2) 0.009(2) 0.004(2)
C10 0.022(3) 0.025(3) 0.017(3) 0.008(2) 0.003(2) 0.014(3)
C14 0.031(3) 0.028(4) 0.018(3) 0.016(2) 0.013(2) 0.012(3)
C11 0.024(3) 0.016(3) 0.016(3) 0.010(2) 0.008(2) 0.007(3)
N7 0.059(4) 0.030(3) 0.024(3) 0.009(3) 0.019(3) 0.011(3)
C13 0.023(3) 0.028(4) 0.023(3) 0.014(2) 0.009(2) 0.013(3)
C12 0.025(3) 0.026(4) 0.023(3) 0.009(2) 0.003(2) 0.017(3)
C20 0.071(5) 0.028(4) 0.026(4) 0.015(4) 0.011(4) 0.011(3)
C21 0.077(5) 0.031(4) 0.040(4) 0.006(4) 0.033(4) 0.016(4)
C22 0.063(5) 0.037(5) 0.045(5) 0.009(4) 0.018(4) 0.019(4)
C19 0.055(4) 0.042(5) 0.072(6) 0.018(3) 0.015(4) 0.042(5)
C18 0.153(9) 0.028(5) 0.049(5) 0.014(5) 0.047(6) 0.004(4)

loop_
_atom_type_symbol
_atom_type_scat_dispersion_real
_atom_type_scat_dispersion_imag
_atom_type_scat_Cromer_Mann_a1
_atom_type_scat_Cromer_Mann_a2
_atom_type_scat_Cromer_Mann_a3
_atom_type_scat_Cromer_Mann_a4
_atom_type_scat_Cromer_Mann_b1
_atom_type_scat_Cromer_Mann_b2
_atom_type_scat_Cromer_Mann_b3
_atom_type_scat_Cromer_Mann_b4
_atom_type_scat_Cromer_Mann_c
_atom_type_scat_source
_atom_type_scat_dispersion_source
H 0.00000 0.00000 0.49300 0.32291 0.14019 0.04081 10.51090 26.12570 3.14236 57.79970 0.0030380000826 'International Tables Volume C Table 6.1.1.4 (pp. 500-502)' 'Henke, Gullikson and Davis, At. Data and Nucl. Data Tables, 1993, 54, 2'
C 0.00347 0.00161 2.31000 1.02000 1.58860 0.86500 20.84390 10.20750 0.56870 51.65120 0.215599998832 'International Tables Volume C Table 6.1.1.4 (pp. 500-502)' 'Henke, Gullikson and Davis, At. Data and Nucl. Data Tables, 1993, 54, 2'
Dy -0.09334 4.42894 26.50700 17.63830 14.55960 2.96577 2.18020 0.20217 12.18990 111.87400 4.29727983475 'International Tables Volume C Table 6.1.1.4 (pp. 500-502)' 'Henke, Gullikson and Davis, At. Data and Nucl. Data Tables, 1993, 54, 2'
O 0.01158 0.00611 3.04850 2.28680 1.54630 0.86700 13.27710 5.70110 0.32390 32.90890 0.250800013542 'International Tables Volume C Table 6.1.1.4 (pp. 500-502)' 'Henke, Gullikson and Davis, At. Data and Nucl. Data Tables, 1993, 54, 2'
N 0.00653 0.00323 12.21260 3.13220 2.01250 1.16630 0.00570 9.89330 28.99750 0.58260 -11.5290002823 'International Tables Volume C Table 6.1.1.4 (pp. 500-502)' 'Henke, Gullikson and Davis, At. Data and Nucl. Data Tables, 1993, 54, 2'

loop_
_geom_angle_atom_site_label_1
_geom_angle_atom_site_label_2
_geom_angle_atom_site_label_3
_geom_angle
_geom_angle_site_symmetry_1
_geom_angle_site_symmetry_3
O7 Dy1 O3 91.15(12) . 2_665
O7 Dy1 O3 74.83(12) . 1_455
O1 Dy1 O3 97.59(12) . 2_665
O1 Dy1 O3 75.54(12) . 1_455
O1 Dy1 O7 143.64(12) . .
O2 Dy1 O3 96.04(11) 2_665 1_455
O2 Dy1 O3 164.80(11) 2_665 2_665
O2 Dy1 O7 81.10(12) 2_665 .
O2 Dy1 O1 81.56(12) 2_665 .
O4 Dy1 O3 69.80(11) . 2_665
O4 Dy1 O3 117.87(12) . 1_455
O4 Dy1 O7 148.59(11) . .
O4 Dy1 O1 66.03(12) . .
O4 Dy1 O2 122.60(11) . 2_665
O5 Dy1 O3 117.54(13) . 2_665
O5 Dy1 O3 146.57(11) . 1_455
O5 Dy1 O7 134.13(12) . .
O5 Dy1 O1 71.14(12) . .
O5 Dy1 O2 76.69(13) . 2_665
O5 Dy1 O4 49.07(13) . .
N3 Dy1 O3 139.96(13) 2_665 1_455
N3 Dy1 O3 126.30(12) 2_665 2_665
N3 Dy1 O7 68.75(13) 2_665 .
N3 Dy1 O1 128.45(12) 2_665 .
N3 Dy1 O2 62.88(12) 2_665 2_665
N3 Dy1 O4 101.98(13) 2_665 .
N3 Dy1 O5 65.43(13) 2_665 .
N4 Dy1 O3 127.46(11) 2_665 1_455
N4 Dy1 O3 65.47(12) 2_665 2_665
N4 Dy1 O7 80.84(13) 2_665 .
N4 Dy1 O1 134.71(13) 2_665 .
N4 Dy1 O2 125.35(13) 2_665 2_665
N4 Dy1 O4 68.68(12) 2_665 .
N4 Dy1 O5 80.22(12) 2_665 .
N4 Dy1 N3 62.49(13) 2_665 2_665
N5 Dy1 O3 93.70(13) . 2_665
N5 Dy1 O3 135.57(13) . 1_455
N5 Dy1 O7 148.55(12) . .
N5 Dy1 O1 66.22(12) . .
N5 Dy1 O2 99.73(13) . 2_665
N5 Dy1 O4 24.52(13) . .
N5 Dy1 O5 24.55(13) . .
N5 Dy1 N3 83.54(14) . 2_665
N5 Dy1 N4 73.09(13) . 2_665
C15 O3 Dy1 117.8(3) . 2_665
C15 O3 Dy1 131.2(3) . 1_655
C17 O7 Dy1 136.2(4) . .
N1 O1 Dy1 133.0(3) . .
C6 O2 Dy1 120.7(3) . 2_665
N5 O4 Dy1 94.4(3) . .
N5 O5 Dy1 100.0(3) . .
N2 N3 Dy1 120.3(3) . 2_665
C7 N3 Dy1 122.0(4) . 2_665
C7 N3 N2 117.7(4) . .
C16 N4 Dy1 115.7(3) . 2_665
C8 N4 Dy1 122.8(3) . 2_665
C8 N4 C16 119.5(4) . .
C6 N2 N3 108.5(4) . .
C5 N1 O1 119.2(4) . .
C1 N1 O1 118.9(4) . .
C1 N1 C5 121.9(4) . .
O4 N5 Dy1 61.1(3) . .
O5 N5 Dy1 55.5(3) . .
O5 N5 O4 116.5(5) . .
O6 N5 Dy1 176.2(5) . .
O6 N5 O4 122.7(6) . .
O6 N5 O5 120.7(5) . .
C19 N6 C17 121.6(6) . .
C18 N6 C17 119.6(6) . .
C18 N6 C19 118.6(6) . .
C16 C15 O3 117.7(5) . .
C14 C15 O3 125.4(5) . .
C14 C15 C16 117.0(5) . .
N6 C17 O7 124.9(5) . .
H17 C17 O7 117.5(3) . .
H17 C17 N6 117.5(3) . .
C5 C4 C6 119.4(4) . .
C3 C4 C6 122.3(4) . .
C3 C4 C5 118.3(5) . .
N2 C6 O2 127.6(5) . .
C4 C6 O2 118.6(4) . .
C4 C6 N2 113.8(4) . .
C15 C16 N4 116.1(4) . .
C11 C16 N4 122.0(4) . .
C11 C16 C15 121.9(5) . .
C7 C8 N4 114.5(4) . .
C9 C8 N4 121.5(5) . .
C9 C8 C7 123.8(5) . .
C8 C7 N3 117.1(5) . .
H7 C7 N3 121.5(3) . .
H7 C7 C8 121.5(3) . .
C4 C5 N1 120.3(5) . .
H5 C5 N1 119.8(3) . .
H5 C5 C4 119.8(3) . .
H1 C1 N1 120.1(3) . .
C2 C1 N1 119.8(5) . .
C2 C1 H1 120.1(3) . .
H3 C3 C4 120.1(3) . .
C2 C3 C4 119.7(5) . .
C2 C3 H3 120.1(3) . .
H9 C9 C8 120.2(3) . .
C10 C9 C8 119.6(5) . .
C10 C9 H9 120.2(3) . .
C3 C2 C1 119.8(5) . .
H2 C2 C1 120.1(3) . .
H2 C2 C3 120.1(3) . .
H10 C10 C9 119.8(3) . .
C11 C10 C9 120.4(5) . .
C11 C10 H10 119.8(3) . .
H14 C14 C15 119.8(3) . .
C13 C14 C15 120.4(5) . .
C13 C14 H14 119.8(3) . .
C10 C11 C16 116.6(5) . .
C12 C11 C16 118.5(5) . .
C12 C11 C10 124.9(5) . .
C21 N7 C20 121.4(6) . .
C22 N7 C20 119.3(6) . .
C22 N7 C21 119.3(6) . .
H13 C13 C14 118.5(3) . .
C12 C13 C14 123.0(5) . .
C12 C13 H13 118.5(3) . .
C13 C12 C11 119.1(5) . .
H12 C12 C11 120.5(3) . .
H12 C12 C13 120.5(3) . .
N7 C20 O8 126.1(6) . .
H20 C20 O8 116.9(4) . .
H20 C20 N7 116.9(4) . .
H21a C21 N7 109.5 . .
H21b C21 N7 109.5 . .
H21b C21 H21a 109.5 . .
H21c C21 N7 109.5 . .
H21c C21 H21a 109.5 . .
H21c C21 H21b 109.5 . .
H22a C22 N7 109.5 . .
H22b C22 N7 109.5 . .
H22b C22 H22a 109.5 . .
H22c C22 N7 109.5 . .
H22c C22 H22a 109.5 . .
H22c C22 H22b 109.5 . .
H19a C19 N6 109.5 . .
H19b C19 N6 109.5 . .
H19b C19 H19a 109.5 . .
H19c C19 N6 109.5 . .
H19c C19 H19a 109.5 . .
H19c C19 H19b 109.5 . .
H18a C18 N6 109.5 . .
H18b C18 N6 109.5 . .
H18b C18 H18a 109.5 . .
H18c C18 N6 109.5 . .
H18c C18 H18a 109.5 . .
H18c C18 H18b 109.5 . .

loop_
_geom_bond_atom_site_label_1
_geom_bond_atom_site_label_2
_geom_bond_distance
_geom_bond_site_symmetry_2
Dy1 O3 2.376(3) 1_455
Dy1 O3 2.421(3) 2_665
Dy1 O7 2.379(4) .
Dy1 O1 2.341(3) .
Dy1 O2 2.366(3) 2_665
Dy1 O4 2.644(4) .
Dy1 O5 2.520(4) .
Dy1 N3 2.535(4) 2_665
Dy1 N4 2.485(4) 2_665
Dy1 N5 3.012(5) .
O3 C15 1.334(6) .
O7 C17 1.245(6) .
O1 N1 1.339(5) .
O2 C6 1.278(6) .
O4 N5 1.254(6) .
O5 N5 1.271(6) .
N3 N2 1.377(6) .
N3 C7 1.286(6) .
N4 C16 1.360(6) .
N4 C8 1.338(6) .
N2 C6 1.327(6) .
N1 C5 1.344(7) .
N1 C1 1.356(6) .
N5 O6 1.225(6) .
N6 C17 1.308(7) .
N6 C19 1.447(7) .
N6 C18 1.448(8) .
C15 C16 1.436(7) .
C15 C14 1.389(7) .
C17 H17 0.9300 .
C4 C6 1.489(7) .
C4 C5 1.392(6) .
C4 C3 1.400(7) .
C16 C11 1.414(7) .
C8 C7 1.455(7) .
C8 C9 1.401(7) .
O8 C20 1.223(8) .
C7 H7 0.9300 .
C5 H5 0.9300 .
C1 H1 0.9300 .
C1 C2 1.373(7) .
C3 H3 0.9300 .
C3 C2 1.385(7) .
C9 H9 0.9300 .
C9 C10 1.356(8) .
C2 H2 0.9300 .
C10 H10 0.9300 .
C10 C11 1.417(7) .
C14 H14 0.9300 .
C14 C13 1.406(7) .
C11 C12 1.417(8) .
N7 C20 1.327(9) .
N7 C21 1.462(8) .
N7 C22 1.457(8) .
C13 H13 0.9300 .
C13 C12 1.357(7) .
C12 H12 0.9300 .
C20 H20 0.9300 .
C21 H21a 0.9600 .
C21 H21b 0.9600 .
C21 H21c 0.9600 .
C22 H22a 0.9600 .
C22 H22b 0.9600 .
C22 H22c 0.9600 .
C19 H19a 0.9600 .
C19 H19b 0.9600 .
C19 H19c 0.9600 .
C18 H18a 0.9600 .
C18 H18b 0.9600 .
C18 H18c 0.9600 .
